data_2200555
loop_
_publ_author_name
'Spagna, Riccardo'
'Cascarano, Giovanni Luca'
'Ciminale, Francesco'
'Farinola, Gianluca M.'
'Lopez, Luigi'

_publ_section_title
;
 1,3-Diphenyl-1-<i>o</i>-tolyl-3,4-dimethylindan
;
_journal_issue 8
_journal_name_full 'Acta Crystallographica Section E'
_journal_page_first o741
_journal_page_last o743
_journal_paper_doi 10.1107/S1600536801011825
_journal_volume 57
_journal_year 2001
_chemical_formula_iupac 'C30 H28'
_chemical_formula_moiety 'C30 H28'
_chemical_formula_sum 'C30 H28'
_chemical_formula_weight 388.55
_space_group_IT_number 2
_symmetry_cell_setting triclinic
_symmetry_space_group_name_Hall '-P 1'
_symmetry_space_group_name_H-M 'P -1'
_cell_angle_alpha 92.56(2)
_cell_angle_beta 93.38(2)
_cell_angle_gamma 106.67(2)
_cell_formula_units_Z 2
_cell_length_a 8.577(2)
_cell_length_b 10.997(3)
_cell_length_c 12.327(3)
_cell_measurement_reflns_used 25
_cell_measurement_temperature 293
_cell_measurement_theta_max 38.9
_cell_measurement_theta_min 29.2
_cell_volume 1109.6(5)
_computing_cell_refinement 'MSC/AFC Diffractometer Control Software'
_computing_data_collection
;
MSC/AFC Diffractometer Control Software
(Molecular Structure Coorporation, 1988)
;
_computing_data_reduction 'TEXSAN (Molecular Structure Coorporation, 1985)'
_computing_molecular_graphics CAOS
_computing_publication_material CAOS
_computing_structure_refinement 'CAOS (Camalli & Spagna, 1994)'
_computing_structure_solution 'SIR97 (Altomare et al., 1999)'
_diffrn_ambient_temperature 293
_diffrn_measured_fraction_theta_full .997
_diffrn_measured_fraction_theta_max .997
_diffrn_measurement_device 'Rigaku AFC-5 four-circle'
_diffrn_measurement_method \q/2\q
_diffrn_radiation_monochromator graphite
_diffrn_radiation_source 'rotating-anode X-ray tube'
_diffrn_radiation_type CuK\a
_diffrn_radiation_wavelength 1.54178
_diffrn_reflns_av_R_equivalents .029
_diffrn_reflns_limit_h_max 9
_diffrn_reflns_limit_h_min 0
_diffrn_reflns_limit_k_max 12
_diffrn_reflns_limit_k_min -12
_diffrn_reflns_limit_l_max 14
_diffrn_reflns_limit_l_min -14
_diffrn_reflns_number 3828
_diffrn_reflns_theta_full 62.00
_diffrn_reflns_theta_max 62.00
_diffrn_reflns_theta_min 3.60
_diffrn_standards_decay_% none
_diffrn_standards_interval_count 97
_diffrn_standards_number 3
_exptl_absorpt_coefficient_mu .49
_exptl_absorpt_correction_T_max 1.0000
_exptl_absorpt_correction_T_min .9308
_exptl_absorpt_correction_type empirical
_exptl_absorpt_process_details '(North et al., 1968)'
_exptl_crystal_colour colourless
_exptl_crystal_density_diffrn 1.163
_exptl_crystal_density_method 'not measured'
_exptl_crystal_description prism
_exptl_crystal_F_000 416
_exptl_crystal_size_max .35
_exptl_crystal_size_mid .20
_exptl_crystal_size_min .15
_refine_diff_density_max .225
_refine_diff_density_min -.167
_refine_ls_extinction_method none
_refine_ls_goodness_of_fit_all .944
_refine_ls_goodness_of_fit_ref .944
_refine_ls_hydrogen_treatment constr
_refine_ls_matrix_type full
_refine_ls_number_parameters 271
_refine_ls_number_reflns 2397
_refine_ls_R_factor_all .045
_refine_ls_R_factor_gt .045
_refine_ls_shift/su_max <0.001
_refine_ls_shift/su_mean .000
_refine_ls_structure_factor_coef F
_refine_ls_weighting_details '     w=1/(5.1485+0.0617*F+0.0005*F^2^)'
_refine_ls_weighting_scheme calc
_refine_ls_wR_factor_all .057
_refine_ls_wR_factor_ref .057
_reflns_number_gt 2397
_reflns_number_total 3495
_reflns_threshold_expression F>6\s(F)
_cod_data_source_file wn6034.cif
_cod_data_source_block I
_cod_depositor_comments
;
The following automatic conversions were performed:
'_atom_site_thermal_displace_type' value 'uani' changed to 'Uani'
according to '/home/saulius/struct/CIF-dictionaries/cif_core.dic'
dictionary named 'cif_core.dic' version 2.4.1 from 2010-06-29 (30
times).

'_atom_site_thermal_displace_type' value 'uiso' changed to 'Uiso'
according to '/home/saulius/struct/CIF-dictionaries/cif_core.dic'
dictionary named 'cif_core.dic' version 2.4.1 from 2010-06-29 (28 times).

Automatic conversion script
Id: cif_fix_enum 1527 2010-12-29 10:47:43Z saulius 

The following automatic conversions were performed:

'_refine_ls_matrix_type' value 'Full' changed to 'full' according to
/home/saulius/struct/CIF-dictionaries/cif_core.dic dictionary named
'cif_core.dic' version 2.4.1 from
2010-06-29.

'_atom_site_thermal_displace_type' value 'uani' changed
to 'Uani' according to
/home/saulius/struct/CIF-dictionaries/cif_core.dic dictionary named
'cif_core.dic' version 2.4.1 from 2010-06-29 (30
times).

'_atom_site_thermal_displace_type' value 'uiso' changed to
'Uiso' according to
/home/saulius/struct/CIF-dictionaries/cif_core.dic dictionary named
'cif_core.dic' version 2.4.1 from 2010-06-29 (28 times).

Automatic conversion script
Id: cif_fix_values 1715 2011-07-08 13:25:40Z adriana 
;
_cod_database_code 2200555

loop_
_symmetry_equiv_pos_as_xyz
+x,+y,+z
-x,-y,-z

loop_
_atom_site_aniso_label
_atom_site_aniso_U_11
_atom_site_aniso_U_22
_atom_site_aniso_U_33
_atom_site_aniso_U_12
_atom_site_aniso_U_13
_atom_site_aniso_U_23
C1 .0430(10) .0390(10) .0440(10) .0110(10) -.0010(10) .0010(10)
C2 .0440(10) .0430(10) .058(2) .0120(10) -.0050(10) .0010(10)
C3 .0450(10) .0460(10) .0450(10) .0150(10) .0040(10) .0000(10)
C4 .0470(10) .0480(10) .0400(10) .0070(10) .0000(10) .0050(10)
C5 .0430(10) .062(2) .0470(10) .0130(10) -.0040(10) .0050(10)
C6 .0440(10) .063(2) .058(2) .0220(10) .0030(10) .0120(10)
C7 .0490(10) .0470(10) .0520(10) .0160(10) .0060(10) .0060(10)
C8 .0400(10) .0380(10) .0420(10) .0110(10) .0040(10) .0050(10)
C9 .0420(10) .0410(10) .0380(10) .0100(10) .0060(10) .0070(10)
C10 .062(2) .069(2) .064(2) .0230(10) .0200(10) .0050(10)
C11 .072(2) .056(2) .057(2) .0110(10) -.0130(10) -.0070(10)
C12 .0470(10) .0400(10) .0450(10) .0100(10) .0030(10) -.0010(10)
C13 .0510(10) .053(2) .055(2) .0080(10) .0030(10) -.0040(10)
C14 .053(2) .064(2) .080(2) -.0030(10) .0110(10) -.003(2)
C15 .077(2) .057(2) .073(2) .002(2) .023(2) .0100(10)
C16 .072(2) .053(2) .057(2) .0100(10) .0130(10) .0090(10)
C17 .0560(10) .0440(10) .0480(10) .0110(10) .0050(10) .0030(10)
C18 .049(2) .088(2) .072(2) .0100(10) -.0130(10) -.002(2)
C19 .0440(10) .0470(10) .0430(10) .0110(10) .0010(10) .0060(10)
C20 .064(2) .049(2) .057(2) .0100(10) .0120(10) .0020(10)
C21 .085(2) .063(2) .067(2) .011(2) .017(2) -.015(2)
C22 .074(2) .093(2) .050(2) .018(2) .0100(10) -.007(2)
C23 .086(2) .084(2) .056(2) .019(2) .019(2) .015(2)
C24 .080(2) .056(2) .056(2) .0140(10) .0120(10) .0080(10)
C25 .0500(10) .0420(10) .0480(10) .0170(10) -.0050(10) -.0030(10)
C26 .063(2) .0430(10) .057(2) .0140(10) .0010(10) .0050(10)
C27 .074(2) .049(2) .071(2) .0080(10) -.007(2) .0070(10)
C28 .092(2) .047(2) .093(2) .018(2) -.015(2) .011(2)
C29 .107(3) .053(2) .116(3) .042(2) .002(2) .001(2)
C30 .081(2) .058(2) .084(2) .036(2) .010(2) -.001(2)

loop_
_atom_site_label
_atom_site_fract_x
_atom_site_fract_y
_atom_site_fract_z
_atom_site_U_iso_or_equiv
_atom_site_thermal_displace_type
_atom_site_occupancy
C1 .3398(3) .1115(2) .3017(2) .0420(10) Uani 1.000
C2 .3957(3) -.0118(2) .3059(2) .0490(10) Uani 1.000
C3 .2968(3) -.1083(2) .2122(2) .0450(10) Uani 1.000
C4 .0027(3) -.1230(2) .1281(2) .0460(10) Uani 1.000
C5 -.1153(3) -.0591(2) .1181(2) .0510(10) Uani 1.000
C6 -.0926(3) .0601(3) .1688(2) .0540(10) Uani 1.000
C7 .0508(3) .1199(2) .2311(2) .0490(10) Uani 1.000
C8 .1714(3) .0587(2) .2408(2) .0400(10) Uani 1.000
C9 .1477(3) -.0616(2) .1912(2) .0400(10) Uani 1.000
C10 .3934(3) -.0935(3) .1102(2) .0630(10) Uani 1.000
C11 -.0300(4) -.2536(3) .0718(2) .0640(10) Uani 1.000
C12 .4577(3) .2113(2) .2379(2) .0450(10) Uani 1.000
C13 .6231(3) .2637(2) .2730(2) .0550(10) Uani 1.000
C14 .7225(3) .3515(3) .2098(3) .0700(10) Uani 1.000
C15 .6645(4) .3885(3) .1137(3) .0720(10) Uani 1.000
C16 .5024(4) .3390(3) .0797(2) .0620(10) Uani 1.000
C17 .4021(3) .2516(2) .1412(2) .0500(10) Uani 1.000
C18 .7007(3) .2321(3) .3780(2) .0730(10) Uani 1.000
C19 .3183(3) .1667(2) .4157(2) .0450(10) Uani 1.000
C20 .3657(3) .2959(2) .4427(2) .0580(10) Uani 1.000
C21 .3393(4) .3435(3) .5443(3) .0740(10) Uani 1.000
C22 .2662(4) .2633(3) .6194(2) .0740(10) Uani 1.000
C23 .2136(4) .1354(3) .5928(2) .0750(10) Uani 1.000
C24 .2387(4) .0871(3) .4921(2) .0640(10) Uani 1.000
C25 .2535(3) -.2425(2) .2519(2) .0470(10) Uani 1.000
C26 .1382(3) -.2770(2) .3280(2) .0550(10) Uani 1.000
C27 .0935(4) -.3976(3) .3659(2) .0670(10) Uani 1.000
C28 .1661(4) -.4864(3) .3300(3) .0790(10) Uani 1.000
C29 .2807(5) -.4545(3) .2559(3) .088(2) Uani 1.000
C30 .3254(4) -.3337(3) .2165(3) .0710(10) Uani 1.000
H1 .5103 .0083 .2960 .049 Uiso 1.000
H2 .3745 -.0479 .3750 .049 Uiso 1.000
H3 -.2153 -.0988 .0748 .052 Uiso 1.000
H4 -.1766 .1016 .1607 .053 Uiso 1.000
H5 .0665 .2022 .2671 .049 Uiso 1.000
H6 .3323 -.1529 .0527 .063 Uiso 1.000
H7 .4123 -.0084 .0874 .063 Uiso 1.000
H8 .4961 -.1097 .1266 .063 Uiso 1.000
H9 -.1359 -.2777 .0333 .065 Uiso 1.000
H10 .0515 -.2521 .0213 .065 Uiso 1.000
H11 -.0260 -.3140 .1250 .065 Uiso 1.000
H12 .8355 .3879 .2340 .070 Uiso 1.000
H13 .7365 .4479 .0712 .072 Uiso 1.000
H14 .4591 .3649 .0140 .062 Uiso 1.000
H15 .2891 .2170 .1162 .050 Uiso 1.000
H16 .6202 .1709 .4139 .072 Uiso 1.000
H17 .7879 .1974 .3615 .072 Uiso 1.000
H18 .7430 .3081 .4249 .072 Uiso 1.000
H19 .4176 .3536 .3906 .057 Uiso 1.000
H20 .3733 .4337 .5616 .074 Uiso 1.000
H21 .2510 .2962 .6902 .074 Uiso 1.000
H22 .1594 .0784 .6447 .075 Uiso 1.000
H23 .2002 -.0029 .4746 .064 Uiso 1.000
H24 .0880 -.2152 .3551 .055 Uiso 1.000
H25 .0114 -.4194 .4171 .067 Uiso 1.000
H26 .1370 -.5698 .3571 .078 Uiso 1.000
H27 .3312 -.5167 .2303 .089 Uiso 1.000
H28 .4065 -.3133 .1645 .071 Uiso 1.000

loop_
_atom_type_symbol
_atom_type_description
_atom_type_scat_dispersion_real
_atom_type_scat_dispersion_imag
_atom_type_scat_source
'H   ' 'Hydrogen    ' .0000 .0000 ' Int. Tab. C, 4.2.6.8, 6.1.1.4'
'C   ' 'Carbon      ' .0170 .0090 ' Int. Tab. C, 4.2.6.8, 6.1.1.4'

loop_
_geom_angle_atom_site_label_1
_geom_angle_atom_site_label_2
_geom_angle_atom_site_label_3
_geom_angle
_geom_angle_publ_flag
C12 C1 C2 110.2(2) no
C8 C1 C2 100.7(2) no
C8 C1 C12 112.2(2) no
C19 C1 C2 113.0(2) no
C19 C1 C12 111.7(2) no
C19 C1 C8 108.5(2) no
H2 C2 C1 109.8 no
H1 C2 C1 109.8 no
H1 C2 H2 109.5 no
C3 C2 C1 108.0(2) no
C3 C2 H2 109.9 no
C3 C2 H1 109.8 no
C2 C3 C9 101.8(2) no
C25 C3 C9 112.6(2) no
C25 C3 C2 109.3(2) no
C10 C3 C9 109.1(2) no
C10 C3 C2 109.8(2) no
C10 C3 C25 113.5(2) no
C5 C4 C9 117.5(2) no
C11 C4 C9 123.1(2) no
C11 C4 C5 119.4(3) no
H3 C5 C4 119.1 no
C6 C5 C4 121.8(3) no
C6 C5 H3 119.1 no
C5 C6 C7 120.3(2) no
H4 C6 C7 119.9 no
H4 C6 C5 119.9 no
C8 C7 C6 118.9(2) no
H5 C7 C6 120.5 no
H5 C7 C8 120.6 no
C9 C8 C1 112.6(2) no
C7 C8 C1 126.6(2) no
C7 C8 C9 120.8(2) no
C3 C9 C4 127.9(2) no
C8 C9 C4 120.7(2) no
C8 C9 C3 111.4(2) no
H6 C10 H7 109.5 no
H8 C10 H7 109.5 no
H8 C10 H6 109.5 no
C3 C10 H7 109.4 no
C3 C10 H6 109.5 no
C3 C10 H8 109.4 no
H10 C11 H11 109.5 no
C4 C11 H11 109.5 no
C4 C11 H10 109.4 no
H9 C11 H11 109.5 no
H9 C11 H10 109.5 no
H9 C11 C4 109.6 no
C17 C12 C1 120.3(2) no
C13 C12 C1 122.1(2) no
C13 C12 C17 117.5(2) no
C12 C13 C18 123.7(3) no
C14 C13 C18 117.5(3) no
C14 C13 C12 118.7(2) no
H12 C14 C13 118.9 no
C15 C14 C13 122.5(3) no
C15 C14 H12 118.7 no
C16 C15 H13 120.4 no
C14 C15 H13 120.5 no
C14 C15 C16 119.1(3) no
C17 C16 C15 119.2(3) no
H14 C16 C15 120.4 no
H14 C16 C17 120.3 no
H15 C17 C16 118.5 no
C12 C17 C16 122.9(3) no
C12 C17 H15 118.6 no
H17 C18 C13 109.3 no
H18 C18 C13 109.5 no
H18 C18 H17 109.5 no
H16 C18 C13 109.6 no
H16 C18 H17 109.5 no
H16 C18 H18 109.5 no
C1 C19 C20 122.0(2) no
C24 C19 C20 117.4(2) no
C24 C19 C1 120.4(2) no
C21 C20 H19 119.6 no
C19 C20 H19 119.4 no
C19 C20 C21 121.0(3) no
C20 C21 H20 119.7 no
C22 C21 H20 119.8 no
C22 C21 C20 120.5(3) no
C21 C22 H21 120.4 no
C23 C22 H21 120.2 no
C23 C22 C21 119.4(3) no
H22 C23 C22 119.8 no
C24 C23 C22 120.5(3) no
C24 C23 H22 119.6 no
C19 C24 H23 119.4 no
C23 C24 H23 119.5 no
C23 C24 C19 121.1(3) no
C3 C25 C26 119.6(2) no
C30 C25 C26 117.2(2) no
C30 C25 C3 123.2(2) no
H24 C26 C25 119.0 no
C27 C26 C25 121.9(2) no
C27 C26 H24 119.1 no
C26 C27 H25 120.0 no
C28 C27 H25 120.0 no
C28 C27 C26 120.0(3) no
C27 C28 H26 120.3 no
C29 C28 H26 120.5 no
C29 C28 C27 119.2(3) no
H27 C29 C30 119.5 no
C28 C29 C30 121.2(3) no
C28 C29 H27 119.3 no
H28 C30 C29 119.8 no
C25 C30 C29 120.5(3) no
C25 C30 H28 119.8 no

loop_
_geom_bond_atom_site_label_1
_geom_bond_atom_site_label_2
_geom_bond_site_symmetry_1
_geom_bond_site_symmetry_2
_geom_bond_distance
_geom_bond_publ_flag
C1 C2 . . 1.564(3) no
C1 C8 . . 1.529(4) no
C1 C12 . . 1.543(4) no
C1 C19 . . 1.548(3) no
C2 C3 . . 1.562(4) no
C2 H1 . . .96 no
C2 H2 . . .96 no
C3 C9 . . 1.522(3) no
C3 C10 . . 1.536(4) no
C3 C25 . . 1.525(4) no
C4 C5 . . 1.391(3) no
C4 C9 . . 1.402(4) no
C4 C11 . . 1.510(4) no
C5 C6 . . 1.383(4) no
C5 H3 . . .96 no
C6 C7 . . 1.383(4) no
C6 H4 . . .96 no
C7 C8 . . 1.389(3) no
C7 H5 . . .96 no
C8 C9 . . 1.387(3) no
C10 H6 . . .96 no
C10 H7 . . .96 no
C10 H8 . . .96 no
C11 H9 . . .96 no
C11 H10 . . .96 no
C11 H11 . . .96 no
C12 C13 . . 1.404(4) no
C12 C17 . . 1.395(3) no
C13 C14 . . 1.392(4) no
C13 C18 . . 1.520(4) no
C14 C15 . . 1.380(4) no
C14 H12 . . .96 no
C15 C16 . . 1.372(5) no
C15 H13 . . .96 no
C16 C17 . . 1.380(4) no
C16 H14 . . .96 no
C17 H15 . . .96 no
C18 H16 . . .96 no
C18 H17 . . .96 no
C18 H18 . . .96 no
C19 C20 . . 1.381(4) no
C19 C24 . . 1.388(4) no
C20 C21 . . 1.392(4) no
C20 H19 . . .96 no
C21 C22 . . 1.361(5) no
C21 H20 . . .96 no
C22 C23 . . 1.366(6) no
C22 H21 . . .96 no
C23 C24 . . 1.381(4) no
C23 H22 . . .96 no
C24 H23 . . .96 no
C25 C26 . . 1.389(4) no
C25 C30 . . 1.387(4) no
C26 C27 . . 1.382(4) no
C26 H24 . . .96 no
C27 C28 . . 1.370(4) no
C27 H25 . . .96 no
C28 C29 . . 1.364(6) no
C28 H26 . . .96 no
C29 C30 . . 1.391(5) no
C29 H27 . . .96 no
C30 H28 . . .96 no
